data_7113204
loop_
_publ_author_name
'Schaub, Thomas'
'Backes, Marc'
'Radius, Udo'

_publ_section_title
;
 Unusual nickel-mediated C--S cleavage of alkyl and aryl sulfoxides
;
_journal_coden_ASTM CHCOFS
_journal_issue 20
_journal_name_full
;
 Chemical Communications (Cambridge, United Kingdom)
;
_journal_page_first 2037
_journal_page_last 2039
_journal_paper_doi 10.1039/b618632g
_journal_year 2007
_chemical_formula_sum 'C30 H42 N4 Ni O S'
_chemical_formula_weight 565.45
_chemical_name_common
;Bis-(1,3-di(isopropyl)imidazol-2-ylidene-
)(Phenylthiooxyl)(phenyl)nickel(ii)
;
_chemical_name_systematic
;
Bis-{1,3-di(isopropyl)imidazol-2-ylidene-}(Phenylthiooxyl)(phenyl)nickel(II)
;
_space_group_IT_number 61
_symmetry_cell_setting orthorhombic
_symmetry_space_group_name_Hall '-P 2ac 2ab'
_symmetry_space_group_name_H-M 'P b c a'
_atom_sites_solution_hydrogens geom
_atom_sites_solution_primary direct
_atom_sites_solution_secondary difmap
_audit_creation_method SHELXL-97
_cell_angle_alpha 90.00
_cell_angle_beta 90.00
_cell_angle_gamma 90.00
_cell_formula_units_Z 8
_cell_length_a 10.861(2)
_cell_length_b 19.288(4)
_cell_length_c 28.695(6)
_cell_measurement_reflns_used 6910
_cell_measurement_temperature 203(2)
_cell_measurement_theta_max 25.9
_cell_measurement_theta_min 2.3
_cell_volume 6011(2)
_computing_cell_refinement 'STOE X-AREA'
_computing_data_collection 'STOE X-AREA'
_computing_data_reduction 'STOE X-RED'
_computing_molecular_graphics 'SHELXL-97 (Sheldrick, 1997)'
_computing_publication_material 'SHELXL-97 (Sheldrick, 1997)'
_computing_structure_refinement 'SHELXL-97 (Sheldrick, 1997)'
_computing_structure_solution 'SHELXS-97 (Sheldrick, 1990)'
_diffrn_ambient_temperature 203(2)
_diffrn_measured_fraction_theta_full 0.996
_diffrn_measured_fraction_theta_max 0.996
_diffrn_measurement_device_type 'STOE STADI4-CCD'
_diffrn_measurement_method rotation
_diffrn_radiation_monochromator graphite
_diffrn_radiation_source 'fine-focus sealed tube'
_diffrn_radiation_type MoK\a
_diffrn_radiation_wavelength 0.71073
_diffrn_reflns_av_R_equivalents 0.0718
_diffrn_reflns_av_sigmaI/netI 0.0411
_diffrn_reflns_limit_h_max 11
_diffrn_reflns_limit_h_min -12
_diffrn_reflns_limit_k_max 8
_diffrn_reflns_limit_k_min -21
_diffrn_reflns_limit_l_max 31
_diffrn_reflns_limit_l_min -31
_diffrn_reflns_number 27925
_diffrn_reflns_theta_full 23.26
_diffrn_reflns_theta_max 23.26
_diffrn_reflns_theta_min 3.90
_exptl_absorpt_coefficient_mu 0.743
_exptl_absorpt_correction_T_max 0.8922
_exptl_absorpt_correction_T_min 0.6633
_exptl_absorpt_correction_type numerical
_exptl_crystal_colour yellow
_exptl_crystal_density_diffrn 1.250
_exptl_crystal_density_method 'not measured'
_exptl_crystal_description plate
_exptl_crystal_F_000 2416
_exptl_crystal_size_max 0.30
_exptl_crystal_size_mid 0.30
_exptl_crystal_size_min 0.15
_refine_diff_density_max 0.814
_refine_diff_density_min -0.630
_refine_diff_density_rms 0.162
_refine_ls_goodness_of_fit_ref 1.255
_refine_ls_hydrogen_treatment constr
_refine_ls_matrix_type full
_refine_ls_number_parameters 342
_refine_ls_number_reflns 4295
_refine_ls_number_restraints 0
_refine_ls_restrained_S_all 1.255
_refine_ls_R_factor_all 0.0816
_refine_ls_R_factor_gt 0.0645
_refine_ls_shift/su_max 0.001
_refine_ls_shift/su_mean 0.000
_refine_ls_structure_factor_coef Fsqd
_refine_ls_weighting_details 'w=1/[\s^2^(Fo^2^)+(0.1166P)^2^+0.4949P] where P=(Fo^2^+2Fc^2^)/3'
_refine_ls_weighting_scheme calc
_refine_ls_wR_factor_gt 0.1696
_refine_ls_wR_factor_ref 0.2007
_reflns_number_gt 3813
_reflns_number_total 4295
_reflns_threshold_expression >2sigma(I)
_cod_duplicate_entry 7101897
_cod_data_source_file b618632g.txt
_cod_data_source_block compound4
_cod_depositor_comments
;
The following automatic conversions were performed:

'_refine_ls_weighting_scheme' value 'calc
w=1/[\s^2^(Fo^2^)+(0.1166P)^2^+0.4949P] where P=(Fo^2^+2Fc^2^)/3' was
changed to 'calc'. New tag '_refine_ls_weighting_details' was
created. The value of the new tag was set to
'w=1/[\s^2^(Fo^2^)+(0.1166P)^2^+0.4949P] where P=(Fo^2^+2Fc^2^)/3'.

Automatic conversion script
Id: cif_fix_values 3143 2015-03-26 13:38:13Z robertas 
;
_cod_original_sg_symbol_H-M Pbca
_cod_database_code 7113204

loop_
_symmetry_equiv_pos_as_xyz
'x, y, z'
'-x+1/2, -y, z+1/2'
'-x, y+1/2, -z+1/2'
'x+1/2, -y+1/2, -z'
'-x, -y, -z'
'x-1/2, y, -z-1/2'
'x, -y-1/2, z-1/2'
'-x-1/2, y-1/2, z'

loop_
_atom_site_label
_atom_site_type_symbol
_atom_site_fract_x
_atom_site_fract_y
_atom_site_fract_z
_atom_site_U_iso_or_equiv
_atom_site_adp_type
_atom_site_occupancy
_atom_site_calc_flag
_atom_site_refinement_flags
O O 1.0003(3) 0.4289(2) 0.13514(11) 0.0615(10) Uani 1 d .
S S 1.12287(12) 0.41516(7) 0.10606(5) 0.0516(4) Uani 1 d .
Ni Ni 0.86293(5) 0.36560(3) 0.128771(18) 0.0346(3) Uani 1 d .
C1 C 0.8515(4) 0.3705(2) 0.19485(16) 0.0363(11) Uani 1 d .
C2 C 0.8264(5) 0.4118(2) 0.26793(15) 0.0481(12) Uani 1 d .
H2 H 0.8023 0.4407 0.2927 0.058 Uiso 1 calc R
C3 C 0.8900(4) 0.3536(2) 0.27108(16) 0.0438(12) Uani 1 d .
H3 H 0.9198 0.3332 0.2986 0.053 Uiso 1 calc R
C4 C 0.9753(4) 0.2659(2) 0.21290(17) 0.0419(11) Uani 1 d .
H4 H 0.9608 0.2571 0.1794 0.050 Uiso 1 calc R
C5 C 1.1105(5) 0.2794(3) 0.2194(3) 0.0764(19) Uani 1 d .
H5A H 1.1344 0.3195 0.2011 0.115 Uiso 1 calc R
H5B H 1.1570 0.2393 0.2091 0.115 Uiso 1 calc R
H5C H 1.1273 0.2881 0.2521 0.115 Uiso 1 calc R
C6 C 0.9300(6) 0.2034(2) 0.23965(19) 0.0652(15) Uani 1 d .
H6A H 0.9431 0.2107 0.2727 0.098 Uiso 1 calc R
H6B H 0.9749 0.1626 0.2296 0.098 Uiso 1 calc R
H6C H 0.8428 0.1968 0.2337 0.098 Uiso 1 calc R
C7 C 0.7361(6) 0.4811(3) 0.20218(18) 0.0668(17) Uani 1 d .
H7 H 0.7163 0.4709 0.1692 0.080 Uiso 1 calc R
C8 C 0.8161(7) 0.5449(3) 0.2035(4) 0.168(6) Uani 1 d .
H8A H 0.8244 0.5606 0.2354 0.253 Uiso 1 calc R
H8B H 0.7786 0.5811 0.1849 0.253 Uiso 1 calc R
H8C H 0.8967 0.5339 0.1910 0.253 Uiso 1 calc R
C9 C 0.6186(5) 0.4942(3) 0.2274(3) 0.083(2) Uani 1 d .
H9A H 0.5709 0.4517 0.2287 0.125 Uiso 1 calc R
H9B H 0.5720 0.5296 0.2111 0.125 Uiso 1 calc R
H9C H 0.6364 0.5098 0.2588 0.125 Uiso 1 calc R
C10 C 0.8745(4) 0.36061(19) 0.06221(15) 0.0310(10) Uani 1 d .
C11 C 0.9191(4) 0.3314(2) -0.01120(15) 0.0409(11) Uani 1 d .
H11 H 0.9496 0.3065 -0.0369 0.049 Uiso 1 calc R
C12 C 0.8589(4) 0.3910(2) -0.01291(15) 0.0398(11) Uani 1 d .
H12 H 0.8391 0.4164 -0.0398 0.048 Uiso 1 calc R
C13 C 0.7696(4) 0.47245(19) 0.04690(15) 0.0376(10) Uani 1 d .
H13 H 0.7522 0.4687 0.0807 0.045 Uiso 1 calc R
C14 C 0.6493(5) 0.4802(3) 0.02208(19) 0.0577(14) Uani 1 d .
H14A H 0.6642 0.4894 -0.0107 0.087 Uiso 1 calc R
H14B H 0.6036 0.5185 0.0356 0.087 Uiso 1 calc R
H14C H 0.6020 0.4378 0.0252 0.087 Uiso 1 calc R
C15 C 0.8536(5) 0.5334(2) 0.0398(2) 0.0589(15) Uani 1 d .
H15A H 0.9301 0.5257 0.0564 0.088 Uiso 1 calc R
H15B H 0.8143 0.5751 0.0515 0.088 Uiso 1 calc R
H15C H 0.8707 0.5388 0.0068 0.088 Uiso 1 calc R
C16 C 0.9893(5) 0.2495(2) 0.05192(18) 0.0514(13) Uani 1 d .
H16 H 0.9874 0.2505 0.0864 0.062 Uiso 1 calc R
C17 C 0.9161(7) 0.1861(3) 0.0354(2) 0.0762(18) Uani 1 d .
H17A H 0.8307 0.1909 0.0448 0.114 Uiso 1 calc R
H17B H 0.9505 0.1445 0.0493 0.114 Uiso 1 calc R
H17C H 0.9207 0.1828 0.0017 0.114 Uiso 1 calc R
C18 C 1.1260(6) 0.2485(4) 0.0361(3) 0.088(2) Uani 1 d .
H18A H 1.1299 0.2424 0.0026 0.132 Uiso 1 calc R
H18B H 1.1685 0.2105 0.0513 0.132 Uiso 1 calc R
H18C H 1.1650 0.2920 0.0445 0.132 Uiso 1 calc R
C19 C 0.7157(5) 0.3127(2) 0.12611(13) 0.0380(11) Uani 1 d .
C20 C 0.6021(5) 0.3434(3) 0.11751(17) 0.0465(12) Uani 1 d .
H20 H 0.5991 0.3916 0.1130 0.056 Uiso 1 calc R
C21 C 0.4934(5) 0.3064(3) 0.11532(17) 0.0551(14) Uani 1 d .
H21 H 0.4192 0.3298 0.1092 0.066 Uiso 1 calc R
C22 C 0.4926(6) 0.2366(3) 0.12186(16) 0.0574(15) Uani 1 d .
H22A H 0.4184 0.2115 0.1203 0.069 Uiso 1 calc R
C23 C 0.6003(7) 0.2038(3) 0.13070(17) 0.0631(17) Uani 1 d .
H23 H 0.6004 0.1555 0.1354 0.076 Uiso 1 calc R
C24 C 0.7115(6) 0.2403(3) 0.13294(17) 0.0583(15) Uani 1 d .
H24 H 0.7849 0.2161 0.1391 0.070 Uiso 1 calc R
C25 C 1.2132(5) 0.4863(2) 0.11966(14) 0.0418(11) Uani 1 d .
C26 C 1.3382(5) 0.4874(3) 0.10668(17) 0.0500(13) Uani 1 d .
H26 H 1.3714 0.4496 0.0903 0.060 Uiso 1 calc R
C27 C 1.4129(5) 0.5428(3) 0.11756(19) 0.0571(13) Uani 1 d .
H27 H 1.4963 0.5422 0.1089 0.069 Uiso 1 calc R
C28 C 1.3660(5) 0.5989(3) 0.1410(2) 0.0600(15) Uani 1 d .
H28 H 1.4161 0.6373 0.1477 0.072 Uiso 1 calc R
C29 C 1.2445(5) 0.5980(3) 0.15447(18) 0.0609(15) Uani 1 d .
H29 H 1.2133 0.6361 0.1712 0.073 Uiso 1 calc R
C30 C 1.1665(5) 0.5433(3) 0.14446(17) 0.0523(13) Uani 1 d .
H30 H 1.0837 0.5443 0.1541 0.063 Uiso 1 calc R
N1 N 0.8024(4) 0.42192(18) 0.22135(12) 0.0423(9) Uani 1 d .
N2 N 0.9047(3) 0.32801(17) 0.22598(12) 0.0360(9) Uani 1 d .
N3 N 0.9289(3) 0.31266(17) 0.03475(12) 0.0371(9) Uani 1 d .
N4 N 0.8313(3) 0.40824(16) 0.03217(11) 0.0316(8) Uani 1 d .

loop_
_atom_site_aniso_label
_atom_site_aniso_U_11
_atom_site_aniso_U_22
_atom_site_aniso_U_33
_atom_site_aniso_U_23
_atom_site_aniso_U_13
_atom_site_aniso_U_12
O 0.048(2) 0.090(3) 0.046(2) -0.0209(18) 0.0124(16) -0.014(2)
S 0.0525(8) 0.0588(8) 0.0434(8) -0.0020(6) 0.0084(6) 0.0004(6)
Ni 0.0485(5) 0.0326(4) 0.0227(4) -0.0014(2) 0.0008(2) 0.0062(2)
C1 0.044(3) 0.032(2) 0.033(3) -0.0052(19) 0.0004(19) 0.0004(19)
C2 0.069(3) 0.051(3) 0.025(3) -0.010(2) 0.004(2) -0.009(3)
C3 0.059(3) 0.048(3) 0.024(2) -0.001(2) -0.005(2) -0.007(2)
C4 0.046(3) 0.038(2) 0.042(3) 0.002(2) -0.004(2) 0.002(2)
C5 0.054(4) 0.075(4) 0.100(5) -0.025(4) -0.013(3) 0.003(3)
C6 0.102(4) 0.038(3) 0.056(4) 0.005(2) 0.007(3) 0.002(3)
C7 0.109(5) 0.059(3) 0.032(3) -0.010(2) 0.001(3) 0.041(3)
C8 0.097(6) 0.069(4) 0.339(15) 0.108(7) 0.121(8) 0.040(4)
C9 0.048(4) 0.056(4) 0.147(7) 0.014(4) -0.004(4) -0.002(3)
C10 0.034(2) 0.031(2) 0.028(2) -0.0022(18) 0.0041(18) -0.0026(17)
C11 0.052(3) 0.045(3) 0.025(2) -0.008(2) 0.008(2) -0.010(2)
C12 0.052(3) 0.040(3) 0.027(3) 0.003(2) 0.004(2) -0.009(2)
C13 0.046(3) 0.033(2) 0.034(2) 0.0030(19) 0.004(2) 0.007(2)
C14 0.055(3) 0.065(3) 0.053(3) -0.001(3) -0.008(2) 0.015(3)
C15 0.068(4) 0.036(3) 0.073(4) -0.003(2) 0.006(3) 0.000(2)
C16 0.066(3) 0.044(3) 0.045(3) -0.008(2) -0.003(2) 0.021(2)
C17 0.114(5) 0.038(3) 0.076(4) -0.005(3) -0.005(4) 0.012(3)
C18 0.077(5) 0.097(5) 0.091(5) -0.023(4) 0.005(4) 0.040(4)
C19 0.064(3) 0.032(2) 0.019(2) -0.0003(16) 0.0054(19) -0.002(2)
C20 0.051(3) 0.045(3) 0.044(3) 0.003(2) 0.013(2) 0.000(2)
C21 0.056(3) 0.066(4) 0.043(3) 0.002(3) 0.015(3) -0.007(3)
C22 0.070(4) 0.070(4) 0.032(3) -0.004(2) 0.000(2) -0.019(3)
C23 0.104(5) 0.038(3) 0.048(3) -0.001(2) -0.010(3) -0.020(3)
C24 0.084(4) 0.040(3) 0.050(3) 0.000(2) -0.018(3) -0.003(3)
C25 0.051(3) 0.050(3) 0.024(2) 0.010(2) -0.002(2) 0.005(2)
C26 0.056(3) 0.053(3) 0.042(3) 0.004(2) 0.009(2) 0.006(3)
C27 0.055(3) 0.064(3) 0.053(3) 0.005(3) 0.012(3) -0.003(3)
C28 0.068(4) 0.059(4) 0.052(3) -0.002(3) -0.001(3) -0.011(3)
C29 0.077(4) 0.057(3) 0.049(3) -0.010(3) -0.010(3) 0.010(3)
C30 0.053(3) 0.069(4) 0.034(3) -0.002(3) -0.005(2) 0.015(3)
N1 0.064(3) 0.038(2) 0.026(2) -0.0029(16) 0.0002(18) 0.0037(18)
N2 0.048(2) 0.034(2) 0.0254(19) 0.0005(16) -0.0038(16) -0.0050(17)
N3 0.045(2) 0.0329(19) 0.033(2) -0.0063(16) 0.0055(17) 0.0024(16)
N4 0.0379(19) 0.0349(19) 0.0220(19) 0.0020(15) 0.0014(15) -0.0022(16)

loop_
_atom_type_symbol
_atom_type_description
_atom_type_scat_dispersion_real
_atom_type_scat_dispersion_imag
_atom_type_scat_source
C C 0.0033 0.0016 'International Tables Vol C Tables 4.2.6.8 and 6.1.1.4'
H H 0.0000 0.0000 'International Tables Vol C Tables 4.2.6.8 and 6.1.1.4'
N N 0.0061 0.0033 'International Tables Vol C Tables 4.2.6.8 and 6.1.1.4'
O O 0.0106 0.0060 'International Tables Vol C Tables 4.2.6.8 and 6.1.1.4'
S S 0.1246 0.1234 'International Tables Vol C Tables 4.2.6.8 and 6.1.1.4'
Ni Ni 0.3393 1.1124 'International Tables Vol C Tables 4.2.6.8 and 6.1.1.4'

loop_
_geom_angle_atom_site_label_1
_geom_angle_atom_site_label_2
_geom_angle_atom_site_label_3
_geom_angle
S O Ni 119.3(2)
O S C25 102.9(2)
C19 Ni C1 90.67(17)
C19 Ni C10 89.31(16)
C1 Ni C10 179.98(16)
C19 Ni O 172.58(17)
C1 Ni O 85.70(16)
C10 Ni O 94.32(15)
N2 C1 N1 104.0(4)
N2 C1 Ni 127.2(3)
N1 C1 Ni 128.3(3)
C3 C2 N1 106.6(4)
C2 C3 N2 107.3(4)
N2 C4 C5 109.7(4)
N2 C4 C6 110.5(4)
C5 C4 C6 113.2(5)
N1 C7 C9 111.9(5)
N1 C7 C8 110.2(5)
C9 C7 C8 110.1(5)
N4 C10 N3 104.3(4)
N4 C10 Ni 125.6(3)
N3 C10 Ni 130.1(3)
C12 C11 N3 107.7(4)
C11 C12 N4 106.5(4)
N4 C13 C14 110.2(4)
N4 C13 C15 110.1(4)
C14 C13 C15 112.8(4)
N3 C16 C17 109.0(4)
N3 C16 C18 109.9(5)
C17 C16 C18 113.3(5)
C20 C19 C24 114.7(5)
C20 C19 Ni 121.7(3)
C24 C19 Ni 123.6(4)
C21 C20 C19 123.2(5)
C22 C21 C20 120.8(5)
C23 C22 C21 118.9(5)
C22 C23 C24 121.2(5)
C23 C24 C19 121.3(6)
C30 C25 C26 118.0(5)
C30 C25 S 122.0(4)
C26 C25 S 120.0(4)
C27 C26 C25 121.3(5)
C28 C27 C26 120.3(5)
C27 C28 C29 119.0(5)
C28 C29 C30 122.6(5)
C29 C30 C25 118.7(5)
C1 N1 C2 111.5(4)
C1 N1 C7 123.7(4)
C2 N1 C7 124.8(4)
C1 N2 C3 110.6(4)
C1 N2 C4 123.5(4)
C3 N2 C4 125.8(4)
C10 N3 C11 110.2(4)
C10 N3 C16 124.6(4)
C11 N3 C16 125.2(4)
C10 N4 C12 111.3(4)
C10 N4 C13 123.4(3)
C12 N4 C13 125.2(4)

loop_
_geom_bond_atom_site_label_1
_geom_bond_atom_site_label_2
_geom_bond_distance
O S 1.593(4)
O Ni 1.937(4)
S C25 1.731(5)
Ni C19 1.898(5)
Ni C1 1.903(5)
Ni C10 1.917(4)
C1 N2 1.343(5)
C1 N1 1.358(5)
C2 C3 1.322(7)
C2 N1 1.375(6)
C3 N2 1.394(5)
C4 N2 1.471(5)
C4 C5 1.503(7)
C4 C6 1.511(6)
C7 N1 1.458(6)
C7 C9 1.488(8)
C7 C8 1.506(9)
C10 N4 1.344(5)
C10 N3 1.351(5)
C11 C12 1.322(6)
C11 N3 1.371(5)
C12 N4 1.369(5)
C13 N4 1.471(5)
C13 C14 1.496(7)
C13 C15 1.502(6)
C16 N3 1.468(6)
C16 C17 1.534(7)
C16 C18 1.553(8)
C19 C20 1.391(7)
C19 C24 1.411(7)
C20 C21 1.380(7)
C21 C22 1.360(7)
C22 C23 1.354(8)
C23 C24 1.401(9)
C25 C30 1.405(7)
C25 C26 1.408(7)
C26 C27 1.377(7)
C27 C28 1.371(8)
C28 C29 1.375(7)
C29 C30 1.384(7)
